data_1516600
loop_
_publ_author_name
'Zhan, Chao'
'Ou, Sha'
'Zou, Chao'
'Zhao, Min'
'Wu, Chuan-De'

_publ_section_title
;
 A luminescent mixed-lanthanide-organic framework sensor for decoding
 different volatile organic molecules.
;
_journal_issue 13
_journal_name_full 'Analytical chemistry'
_journal_page_first 6648
_journal_page_last 6653
_journal_paper_doi 10.1021/ac5013442
_journal_volume 86
_journal_year 2014
_chemical_formula_sum 'C33 H31 La O11'
_chemical_formula_weight 742.49
_chemical_name_systematic
; 
 ? 
;
_space_group_IT_number 2
_symmetry_cell_setting triclinic
_symmetry_space_group_name_Hall '-P 1'
_symmetry_space_group_name_H-M 'P -1'
_atom_sites_solution_hydrogens geom
_atom_sites_solution_primary direct
_atom_sites_solution_secondary difmap
_audit_creation_method SHELXL-97
_cell_angle_alpha 86.182(14)
_cell_angle_beta 87.019(16)
_cell_angle_gamma 84.413(13)
_cell_formula_units_Z 2
_cell_length_a 9.1684(17)
_cell_length_b 13.5704(19)
_cell_length_c 17.837(4)
_cell_measurement_reflns_used 15054
_cell_measurement_temperature 293(2)
_cell_measurement_theta_max 26.37
_cell_measurement_theta_min 3.04
_cell_volume 2201.5(7)
_computing_cell_refinement 'CrysAlisPro (Oxford Diffraction Ltd., 2010)'
_computing_data_collection 'CrysAlisPro (Oxford Diffraction Ltd., 2010)'
_computing_data_reduction 'CrysAlisPro (Oxford Diffraction Ltd., 2010)'
_computing_structure_refinement 'SHELXL-97 (Sheldrick, 1997)'
_computing_structure_solution 'SHELXS-97 (Sheldrick, 1990)'
_diffrn_ambient_temperature 293(2)
_diffrn_detector_area_resol_mean 10.3592
_diffrn_measured_fraction_theta_full 0.992
_diffrn_measured_fraction_theta_max 0.992
_diffrn_measurement_device_type 'Xcalibur, Atlas, Gemini ultra'
_diffrn_measurement_method '\w scans'
_diffrn_radiation_monochromator graphite
_diffrn_radiation_source 'fine-focus sealed tube'
_diffrn_radiation_type MoK\a
_diffrn_radiation_wavelength 0.71073
_diffrn_reflns_av_R_equivalents 0.0553
_diffrn_reflns_av_sigmaI/netI 0.1164
_diffrn_reflns_limit_h_max 11
_diffrn_reflns_limit_h_min -11
_diffrn_reflns_limit_k_max 16
_diffrn_reflns_limit_k_min -16
_diffrn_reflns_limit_l_max 15
_diffrn_reflns_limit_l_min -22
_diffrn_reflns_number 15054
_diffrn_reflns_theta_full 26.37
_diffrn_reflns_theta_max 26.37
_diffrn_reflns_theta_min 3.04
_diffrn_standards_interval_count none
_diffrn_standards_interval_time none
_diffrn_standards_number none
_exptl_absorpt_coefficient_mu 1.014
_exptl_absorpt_correction_T_max 0.885
_exptl_absorpt_correction_T_min 0.756
_exptl_absorpt_correction_type empirical
_exptl_absorpt_process_details CrysAlisPro
_exptl_crystal_colour colorless
_exptl_crystal_density_diffrn 1.120
_exptl_crystal_density_method 'not measured'
_exptl_crystal_description block
_exptl_crystal_F_000 748
_exptl_crystal_size_max 0.39
_exptl_crystal_size_mid 0.23
_exptl_crystal_size_min 0.12
_platon_squeeze_details
;
;
_refine_diff_density_max 1.758
_refine_diff_density_min -1.013
_refine_diff_density_rms 0.137
_refine_ls_extinction_method none
_refine_ls_goodness_of_fit_ref 1.022
_refine_ls_hydrogen_treatment constr
_refine_ls_matrix_type full
_refine_ls_number_parameters 406
_refine_ls_number_reflns 8931
_refine_ls_number_restraints 0
_refine_ls_restrained_S_all 1.022
_refine_ls_R_factor_all 0.0882
_refine_ls_R_factor_gt 0.0609
_refine_ls_shift/su_max 0.000
_refine_ls_shift/su_mean 0.000
_refine_ls_structure_factor_coef Fsqd
_refine_ls_weighting_details 'calc w=1/[\s^2^(Fo^2^)+(0.0628P)^2^+0.0000P] where P=(Fo^2^+2Fc^2^)/3'
_refine_ls_weighting_scheme calc
_refine_ls_wR_factor_gt 0.1412
_refine_ls_wR_factor_ref 0.1545
_reflns_number_gt 6420
_reflns_number_total 8931
_reflns_threshold_expression >2sigma(I)
_cod_data_source_file ac5013442_si_002.cif
_cod_data_source_block La-TCM
_cod_depositor_comments 'Adding full bibliography for 1516600--1516602.cif.'
_cod_original_sg_symbol_H-M P-1
_cod_database_code 1516600

loop_
_symmetry_equiv_pos_as_xyz
'x, y, z'
'-x, -y, -z'

loop_
_atom_site_label
_atom_site_type_symbol
_atom_site_fract_x
_atom_site_fract_y
_atom_site_fract_z
_atom_site_U_iso_or_equiv
_atom_site_adp_type
_atom_site_occupancy
_atom_site_symmetry_multiplicity
_atom_site_calc_flag
_atom_site_refinement_flags
La1 La 0.80808(3) 1.05125(3) 0.53499(2) 0.03224(13) Uani 1 1 d .
O1 O 0.8049(4) 0.6709(4) 0.1588(3) 0.0593(15) Uani 1 1 d .
O2 O 0.7138(4) 0.9523(3) 0.4335(3) 0.0422(11) Uani 1 1 d .
O3 O 0.9501(4) 0.9534(3) 0.4074(3) 0.0456(11) Uani 1 1 d .
O4 O 0.8158(4) 0.5758(4) -0.1700(3) 0.0513(12) Uani 1 1 d .
O5 O 1.1733(5) 0.8238(3) -0.4208(3) 0.0526(12) Uani 1 1 d .
O6 O 0.9463(5) 0.8766(3) -0.4462(3) 0.0493(11) Uani 1 1 d .
O7 O 0.6630(4) 0.2545(3) 0.1089(3) 0.0512(12) Uani 1 1 d .
O8 O 0.2714(5) -0.0302(4) 0.3190(3) 0.0565(13) Uani 1 1 d .
O9 O 0.3869(4) 0.0479(4) 0.3988(3) 0.0525(12) Uani 1 1 d .
O10 O 0.7839(6) 1.2230(4) 0.5829(3) 0.0774(17) Uani 1 1 d .
H10C H 0.7766 1.2752 0.5523 0.093 Uiso 1 1 d .
H10D H 0.7827 1.2320 0.6301 0.093 Uiso 1 1 d .
O11 O 0.5451(4) 1.1283(4) 0.5063(3) 0.0552(13) Uani 1 1 d .
H11A H 0.5024 1.1124 0.4679 0.066 Uiso 1 1 d .
H11B H 0.4991 1.1703 0.5350 0.066 Uiso 1 1 d .
C1 C 0.6993(6) 0.5740(5) 0.0729(4) 0.0424(16) Uani 1 1 d .
C2 C 0.7849(6) 0.5896(4) 0.0060(4) 0.0384(14) Uani 1 1 d .
C3 C 0.8095(6) 0.5127(4) -0.0428(3) 0.0354(14) Uani 1 1 d .
C4 C 0.7417(6) 0.4237(4) -0.0287(3) 0.0354(14) Uani 1 1 d .
C5 C 0.6575(6) 0.4096(4) 0.0375(3) 0.0343(13) Uani 1 1 d .
C6 C 0.6397(6) 0.4840(5) 0.0900(3) 0.0369(14) Uani 1 1 d .
C7 C 0.8437(7) 0.6869(5) -0.0145(5) 0.058(2) Uani 1 1 d .
H7A H 0.9090 0.6812 -0.0582 0.087 Uiso 1 1 calc R
H7B H 0.8961 0.7059 0.0267 0.087 Uiso 1 1 calc R
H7C H 0.7640 0.7363 -0.0251 0.087 Uiso 1 1 calc R
C8 C 0.7624(8) 0.3447(5) -0.0860(4) 0.0574(19) Uani 1 1 d .
H8A H 0.7069 0.2903 -0.0692 0.086 Uiso 1 1 calc R
H8B H 0.8644 0.3213 -0.0913 0.086 Uiso 1 1 calc R
H8C H 0.7288 0.3725 -0.1337 0.086 Uiso 1 1 calc R
C9 C 0.5579(7) 0.4644(6) 0.1645(4) 0.0569(19) Uani 1 1 d .
H9A H 0.5272 0.3986 0.1673 0.085 Uiso 1 1 calc R
H9B H 0.4734 0.5117 0.1688 0.085 Uiso 1 1 calc R
H9C H 0.6212 0.4706 0.2049 0.085 Uiso 1 1 calc R
C10 C 0.6684(6) 0.6570(5) 0.1257(4) 0.052(2) Uani 1 1 d .
H10A H 0.6311 0.7175 0.0983 0.062 Uiso 1 1 calc R
H10B H 0.5958 0.6397 0.1646 0.062 Uiso 1 1 calc R
C11 C 0.7996(6) 0.7369(5) 0.2135(4) 0.0465(18) Uani 1 1 d .
C12 C 0.6717(6) 0.7801(5) 0.2484(4) 0.0427(16) Uani 1 1 d .
H12A H 0.5801 0.7677 0.2332 0.051 Uiso 1 1 calc R
C13 C 0.6833(6) 0.8421(5) 0.3064(4) 0.0413(16) Uani 1 1 d .
H13A H 0.5981 0.8704 0.3300 0.050 Uiso 1 1 calc R
C14 C 0.8158(5) 0.8627(5) 0.3297(4) 0.0381(15) Uani 1 1 d .
C15 C 0.9430(6) 0.8239(6) 0.2920(4) 0.058(2) Uani 1 1 d .
H15A H 1.0336 0.8411 0.3051 0.070 Uiso 1 1 calc R
C16 C 0.9363(7) 0.7599(6) 0.2351(4) 0.062(2) Uani 1 1 d .
H16A H 1.0220 0.7323 0.2115 0.075 Uiso 1 1 calc R
C17 C 0.8257(6) 0.9263(4) 0.3947(4) 0.0391(15) Uani 1 1 d .
C18 C 0.9080(6) 0.5277(5) -0.1129(4) 0.0437(15) Uani 1 1 d .
H18A H 0.9849 0.5688 -0.1031 0.052 Uiso 1 1 calc R
H18B H 0.9531 0.4644 -0.1289 0.052 Uiso 1 1 calc R
C19 C 0.8793(6) 0.6296(5) -0.2290(4) 0.0413(15) Uani 1 1 d .
C20 C 1.0304(6) 0.6259(5) -0.2470(4) 0.0458(16) Uani 1 1 d .
H20A H 1.0964 0.5835 -0.2195 0.055 Uiso 1 1 calc R
C21 C 1.0787(6) 0.6862(5) -0.3059(4) 0.0426(15) Uani 1 1 d .
H21A H 1.1790 0.6844 -0.3174 0.051 Uiso 1 1 calc R
C22 C 0.9835(6) 0.7499(4) -0.3492(4) 0.0383(14) Uani 1 1 d .
C23 C 0.8335(7) 0.7465(5) -0.3334(4) 0.0459(16) Uani 1 1 d .
H23A H 0.7669 0.7850 -0.3632 0.055 Uiso 1 1 calc R
C24 C 0.7822(6) 0.6865(5) -0.2739(4) 0.0458(16) Uani 1 1 d .
H24A H 0.6818 0.6848 -0.2643 0.055 Uiso 1 1 calc R
C25 C 1.0370(7) 0.8210(5) -0.4084(4) 0.0394(14) Uani 1 1 d .
C26 C 0.5806(6) 0.3181(5) 0.0548(4) 0.0416(15) Uani 1 1 d .
H26A H 0.4821 0.3356 0.0753 0.050 Uiso 1 1 calc R
H26B H 0.5735 0.2839 0.0093 0.050 Uiso 1 1 calc R
C27 C 0.5865(6) 0.1949(5) 0.1588(4) 0.0406(15) Uani 1 1 d .
C28 C 0.4649(6) 0.1518(5) 0.1417(4) 0.0455(16) Uani 1 1 d .
H28A H 0.4289 0.1612 0.0937 0.055 Uiso 1 1 calc R
C29 C 0.3957(6) 0.0939(5) 0.1970(4) 0.0431(15) Uani 1 1 d .
H29A H 0.3134 0.0638 0.1855 0.052 Uiso 1 1 calc R
C30 C 0.4477(6) 0.0800(5) 0.2699(4) 0.0404(15) Uani 1 1 d .
C31 C 0.5716(6) 0.1226(5) 0.2845(4) 0.0489(17) Uani 1 1 d .
H31A H 0.6084 0.1147 0.3324 0.059 Uiso 1 1 calc R
C32 C 0.6416(7) 0.1770(6) 0.2286(5) 0.056(2) Uani 1 1 d .
H32A H 0.7288 0.2023 0.2384 0.068 Uiso 1 1 calc R
C33 C 0.3641(6) 0.0285(5) 0.3323(4) 0.0402(15) Uani 1 1 d .

loop_
_atom_site_aniso_label
_atom_site_aniso_U_11
_atom_site_aniso_U_22
_atom_site_aniso_U_33
_atom_site_aniso_U_23
_atom_site_aniso_U_13
_atom_site_aniso_U_12
La1 0.03290(19) 0.0352(2) 0.0292(2) -0.00059(15) -0.00236(13) -0.00667(13)
O1 0.050(2) 0.075(4) 0.056(3) -0.036(3) -0.014(2) 0.004(2)
O2 0.040(2) 0.049(3) 0.039(3) -0.015(2) 0.0013(19) -0.0062(18)
O3 0.042(2) 0.057(3) 0.041(3) -0.003(2) -0.0090(19) -0.0163(19)
O4 0.046(2) 0.070(3) 0.036(3) 0.022(2) -0.006(2) -0.012(2)
O5 0.057(3) 0.053(3) 0.045(3) 0.015(2) 0.005(2) -0.009(2)
O6 0.067(3) 0.040(3) 0.041(3) 0.013(2) -0.014(2) -0.010(2)
O7 0.046(2) 0.052(3) 0.053(3) 0.017(2) 0.003(2) -0.009(2)
O8 0.066(3) 0.064(3) 0.044(3) -0.008(3) 0.011(2) -0.034(2)
O9 0.058(3) 0.069(3) 0.032(3) 0.007(2) -0.009(2) -0.017(2)
O10 0.117(4) 0.054(3) 0.064(4) 0.004(3) -0.028(3) -0.017(3)
O11 0.044(2) 0.061(3) 0.060(4) -0.011(3) -0.002(2) 0.005(2)
C1 0.042(3) 0.047(4) 0.040(4) -0.004(3) -0.009(3) -0.006(3)
C2 0.044(3) 0.034(4) 0.038(4) 0.002(3) -0.005(3) -0.011(3)
C3 0.041(3) 0.037(4) 0.027(3) 0.008(3) -0.006(3) -0.004(2)
C4 0.046(3) 0.035(3) 0.024(3) -0.002(3) -0.003(3) -0.001(2)
C5 0.039(3) 0.037(3) 0.027(3) 0.005(3) -0.004(2) -0.008(2)
C6 0.038(3) 0.044(4) 0.029(4) -0.001(3) -0.003(3) -0.003(3)
C7 0.064(4) 0.040(4) 0.073(6) 0.005(4) -0.009(4) -0.022(3)
C8 0.081(5) 0.056(5) 0.038(4) -0.011(4) 0.007(4) -0.017(4)
C9 0.064(4) 0.066(5) 0.042(5) -0.015(4) 0.009(3) -0.014(3)
C10 0.051(3) 0.050(4) 0.057(5) -0.026(4) -0.018(3) 0.004(3)
C11 0.045(3) 0.054(4) 0.042(4) -0.025(4) -0.007(3) 0.004(3)
C12 0.034(3) 0.053(4) 0.043(4) -0.013(3) -0.008(3) -0.006(3)
C13 0.039(3) 0.046(4) 0.039(4) -0.012(3) -0.004(3) -0.001(3)
C14 0.034(3) 0.047(4) 0.034(4) -0.010(3) -0.001(3) -0.005(2)
C15 0.042(3) 0.085(6) 0.052(5) -0.035(4) -0.015(3) 0.001(3)
C16 0.043(3) 0.092(6) 0.053(5) -0.035(5) -0.001(3) 0.009(3)
C17 0.054(4) 0.036(4) 0.030(4) -0.002(3) -0.010(3) -0.010(3)
C18 0.046(3) 0.052(4) 0.032(4) 0.009(3) -0.003(3) -0.008(3)
C19 0.050(3) 0.047(4) 0.026(3) 0.007(3) 0.002(3) -0.007(3)
C20 0.041(3) 0.055(4) 0.040(4) 0.017(3) -0.008(3) -0.012(3)
C21 0.042(3) 0.045(4) 0.040(4) 0.006(3) -0.005(3) -0.009(3)
C22 0.046(3) 0.036(4) 0.033(4) 0.001(3) -0.004(3) -0.006(3)
C23 0.050(3) 0.048(4) 0.037(4) 0.013(3) -0.001(3) -0.001(3)
C24 0.039(3) 0.048(4) 0.049(4) 0.003(3) 0.003(3) -0.005(3)
C25 0.052(4) 0.036(4) 0.031(4) 0.000(3) 0.000(3) -0.010(3)
C26 0.046(3) 0.042(4) 0.037(4) 0.009(3) -0.005(3) -0.014(3)
C27 0.036(3) 0.040(4) 0.044(4) 0.011(3) 0.001(3) -0.006(3)
C28 0.050(3) 0.048(4) 0.039(4) 0.007(3) -0.001(3) -0.012(3)
C29 0.040(3) 0.050(4) 0.040(4) 0.006(3) -0.003(3) -0.012(3)
C30 0.042(3) 0.041(4) 0.036(4) 0.012(3) 0.001(3) -0.003(3)
C31 0.039(3) 0.059(5) 0.049(5) 0.012(4) -0.012(3) -0.014(3)
C32 0.043(3) 0.062(5) 0.066(6) 0.005(4) -0.005(3) -0.023(3)
C33 0.034(3) 0.042(4) 0.041(4) 0.009(3) 0.003(3) 0.000(3)

loop_
_atom_type_symbol
_atom_type_description
_atom_type_scat_dispersion_real
_atom_type_scat_dispersion_imag
_atom_type_scat_source
C C 0.0033 0.0016 'International Tables Vol C Tables 4.2.6.8 and 6.1.1.4'
H H 0.0000 0.0000 'International Tables Vol C Tables 4.2.6.8 and 6.1.1.4'
La La -0.2871 2.4523 'International Tables Vol C Tables 4.2.6.8 and 6.1.1.4'
O O 0.0106 0.0060 'International Tables Vol C Tables 4.2.6.8 and 6.1.1.4'

loop_
_geom_angle_atom_site_label_1
_geom_angle_atom_site_label_2
_geom_angle_atom_site_label_3
_geom_angle
_geom_angle_site_symmetry_1
_geom_angle_site_symmetry_3
O3 La1 O9 118.41(15) 2_776 2_666
O3 La1 O10 80.96(15) 2_776 .
O9 La1 O10 109.10(18) 2_666 .
O3 La1 O2 132.74(13) 2_776 .
O9 La1 O2 74.52(14) 2_666 .
O10 La1 O2 141.23(15) . .
O3 La1 O5 104.10(15) 2_776 2_775
O9 La1 O5 137.29(14) 2_666 2_775
O10 La1 O5 72.16(17) . 2_775
O2 La1 O5 79.91(15) . 2_775
O3 La1 O6 64.88(13) 2_776 1_556
O9 La1 O6 77.71(15) 2_666 1_556
O10 La1 O6 143.04(15) . 1_556
O2 La1 O6 75.68(13) . 1_556
O5 La1 O6 127.91(15) 2_775 1_556
O3 La1 O11 154.28(14) 2_776 .
O9 La1 O11 68.07(16) 2_666 .
O10 La1 O11 73.61(15) . .
O2 La1 O11 72.46(13) . .
O5 La1 O11 71.91(15) 2_775 .
O6 La1 O11 138.06(14) 1_556 .
O3 La1 O8 79.14(14) 2_776 2_666
O9 La1 O8 49.91(13) 2_666 2_666
O10 La1 O8 73.73(18) . 2_666
O2 La1 O8 124.08(14) . 2_666
O5 La1 O8 144.68(15) 2_775 2_666
O6 La1 O8 85.83(15) 1_556 2_666
O11 La1 O8 89.96(15) . 2_666
O3 La1 O6 60.80(14) 2_776 2_775
O9 La1 O6 167.48(14) 2_666 2_775
O10 La1 O6 83.33(17) . 2_775
O2 La1 O6 96.88(13) . 2_775
O5 La1 O6 46.83(13) 2_775 2_775
O6 La1 O6 91.47(14) 1_556 2_775
O11 La1 O6 118.61(15) . 2_775
O8 La1 O6 136.49(12) 2_666 2_775
O3 La1 O3 89.47(12) 2_776 .
O9 La1 O3 112.21(13) 2_666 .
O10 La1 O3 137.06(18) . .
O2 La1 O3 46.91(11) . .
O5 La1 O3 69.86(14) 2_775 .
O6 La1 O3 59.78(14) 1_556 .
O11 La1 O3 111.74(13) . .
O8 La1 O3 145.27(15) 2_666 .
O6 La1 O3 56.04(12) 2_775 .
O3 La1 C33 98.70(16) 2_776 2_666
O9 La1 C33 24.88(14) 2_666 2_666
O10 La1 C33 92.10(19) . 2_666
O2 La1 C33 99.14(16) . 2_666
O5 La1 C33 149.56(15) 2_775 2_666
O6 La1 C33 80.14(16) 1_556 2_666
O11 La1 C33 78.77(16) . 2_666
O8 La1 C33 25.05(14) 2_666 2_666
O6 La1 C33 159.42(14) 2_775 2_666
O3 La1 C33 130.80(15) . 2_666
O3 La1 La1 49.08(10) 2_776 2_776
O9 La1 La1 126.43(11) 2_666 2_776
O10 La1 La1 116.83(14) . 2_776
O2 La1 La1 85.62(9) . 2_776
O5 La1 La1 84.13(10) 2_775 2_776
O6 La1 La1 49.05(11) 1_556 2_776
O11 La1 La1 149.74(11) . 2_776
O8 La1 La1 119.93(11) 2_666 2_776
O6 La1 La1 42.42(9) 2_775 2_776
O3 La1 La1 40.39(7) . 2_776
C33 La1 La1 126.28(11) 2_666 2_776
C11 O1 C10 117.2(4) . .
C17 O2 La1 104.1(3) . .
C17 O3 La1 158.0(4) . 2_776
C17 O3 La1 87.1(3) . .
La1 O3 La1 90.53(12) 2_776 .
C19 O4 C18 118.8(4) . .
C25 O5 La1 103.8(4) . 2_775
C25 O6 La1 146.6(4) . 1_554
C25 O6 La1 88.2(4) . 2_775
La1 O6 La1 88.53(14) 1_554 2_775
C27 O7 C26 117.7(4) . .
C33 O8 La1 91.1(4) . 2_666
C33 O9 La1 97.5(4) . 2_666
La1 O10 H10C 121.1 . .
La1 O10 H10D 121.5 . .
H10C O10 H10D 117.4 . .
La1 O11 H11A 120.7 . .
La1 O11 H11B 120.8 . .
H11A O11 H11B 118.5 . .
C6 C1 C2 120.9(6) . .
C6 C1 C10 119.7(6) . .
C2 C1 C10 119.5(6) . .
C3 C2 C1 118.5(6) . .
C3 C2 C7 120.1(6) . .
C1 C2 C7 121.3(6) . .
C2 C3 C4 121.1(6) . .
C2 C3 C18 118.5(6) . .
C4 C3 C18 120.4(5) . .
C5 C4 C3 119.5(5) . .
C5 C4 C8 121.0(6) . .
C3 C4 C8 119.6(6) . .
C4 C5 C6 120.0(6) . .
C4 C5 C26 122.0(5) . .
C6 C5 C26 118.0(6) . .
C1 C6 C5 119.7(6) . .
C1 C6 C9 120.8(6) . .
C5 C6 C9 119.5(6) . .
C2 C7 H7A 109.5 . .
C2 C7 H7B 109.5 . .
H7A C7 H7B 109.5 . .
C2 C7 H7C 109.5 . .
H7A C7 H7C 109.5 . .
H7B C7 H7C 109.5 . .
C4 C8 H8A 109.5 . .
C4 C8 H8B 109.5 . .
H8A C8 H8B 109.5 . .
C4 C8 H8C 109.5 . .
H8A C8 H8C 109.5 . .
H8B C8 H8C 109.5 . .
C6 C9 H9A 109.5 . .
C6 C9 H9B 109.5 . .
H9A C9 H9B 109.5 . .
C6 C9 H9C 109.5 . .
H9A C9 H9C 109.5 . .
H9B C9 H9C 109.5 . .
O1 C10 C1 107.4(4) . .
O1 C10 H10A 110.2 . .
C1 C10 H10A 110.2 . .
O1 C10 H10B 110.2 . .
C1 C10 H10B 110.2 . .
H10A C10 H10B 108.5 . .
O1 C11 C12 125.3(5) . .
O1 C11 C16 115.0(5) . .
C12 C11 C16 119.6(5) . .
C13 C12 C11 118.9(5) . .
C13 C12 H12A 120.5 . .
C11 C12 H12A 120.5 . .
C14 C13 C12 122.1(5) . .
C14 C13 H13A 119.0 . .
C12 C13 H13A 119.0 . .
C13 C14 C15 118.9(5) . .
C13 C14 C17 121.1(5) . .
C15 C14 C17 120.0(5) . .
C16 C15 C14 120.7(5) . .
C16 C15 H15A 119.6 . .
C14 C15 H15A 119.6 . .
C15 C16 C11 119.6(6) . .
C15 C16 H16A 120.2 . .
C11 C16 H16A 120.2 . .
O2 C17 O3 121.8(5) . .
O2 C17 C14 120.2(5) . .
O3 C17 C14 118.0(5) . .
O4 C18 C3 106.6(4) . .
O4 C18 H18A 110.4 . .
C3 C18 H18A 110.4 . .
O4 C18 H18B 110.4 . .
C3 C18 H18B 110.4 . .
H18A C18 H18B 108.6 . .
C24 C19 O4 115.0(5) . .
C24 C19 C20 120.0(6) . .
O4 C19 C20 125.0(6) . .
C21 C20 C19 118.7(6) . .
C21 C20 H20A 120.7 . .
C19 C20 H20A 120.7 . .
C20 C21 C22 122.6(6) . .
C20 C21 H21A 118.7 . .
C22 C21 H21A 118.7 . .
C21 C22 C23 117.3(6) . .
C21 C22 C25 122.2(5) . .
C23 C22 C25 120.5(6) . .
C24 C23 C22 121.0(6) . .
C24 C23 H23A 119.5 . .
C22 C23 H23A 119.5 . .
C19 C24 C23 120.1(6) . .
C19 C24 H24A 119.9 . .
C23 C24 H24A 119.9 . .
O6 C25 O5 121.1(6) . .
O6 C25 C22 119.7(5) . .
O5 C25 C22 119.3(6) . .
O7 C26 C5 108.5(4) . .
O7 C26 H26A 110.0 . .
C5 C26 H26A 110.0 . .
O7 C26 H26B 110.0 . .
C5 C26 H26B 110.0 . .
H26A C26 H26B 108.4 . .
C32 C27 C28 119.7(7) . .
C32 C27 O7 116.1(5) . .
C28 C27 O7 124.1(6) . .
C27 C28 C29 119.1(6) . .
C27 C28 H28A 120.5 . .
C29 C28 H28A 120.5 . .
C28 C29 C30 121.1(5) . .
C28 C29 H29A 119.5 . .
C30 C29 H29A 119.5 . .
C31 C30 C29 118.3(6) . .
C31 C30 C33 119.9(6) . .
C29 C30 C33 121.6(5) . .
C30 C31 C32 119.9(6) . .
C30 C31 H31A 120.0 . .
C32 C31 H31A 120.0 . .
C27 C32 C31 121.7(6) . .
C27 C32 H32A 119.1 . .
C31 C32 H32A 119.1 . .
O8 C33 O9 121.4(6) . .
O8 C33 C30 121.1(6) . .
O9 C33 C30 117.5(5) . .
O8 C33 La1 63.8(4) . 2_666
O9 C33 La1 57.7(3) . 2_666
C30 C33 La1 173.2(4) . 2_666

loop_
_geom_bond_atom_site_label_1
_geom_bond_atom_site_label_2
_geom_bond_distance
_geom_bond_site_symmetry_2
La1 O3 2.485(4) 2_776
La1 O9 2.537(5) 2_666
La1 O10 2.521(5) .
La1 O2 2.557(4) .
La1 O5 2.572(5) 2_775
La1 O6 2.587(4) 1_556
La1 O11 2.595(4) .
La1 O8 2.672(5) 2_666
La1 O6 2.897(5) 2_775
La1 O3 2.897(4) .
La1 C33 2.978(7) 2_666
La1 La1 3.8340(9) 2_776
O1 C11 1.364(7) .
O1 C10 1.445(6) .
O2 C17 1.242(7) .
O3 C17 1.268(6) .
O3 La1 2.485(4) 2_776
O4 C19 1.376(8) .
O4 C18 1.439(7) .
O5 C25 1.261(7) .
O5 La1 2.572(5) 2_775
O6 C25 1.258(7) .
O6 La1 2.587(4) 1_554
O6 La1 2.897(5) 2_775
O7 C27 1.373(8) .
O7 C26 1.443(8) .
O8 C33 1.261(7) .
O8 La1 2.672(5) 2_666
O9 C33 1.264(7) .
O9 La1 2.537(5) 2_666
O10 H10C 0.8639 .
O10 H10D 0.8593 .
O11 H11A 0.8574 .
O11 H11B 0.8560 .
C1 C6 1.395(9) .
C1 C2 1.409(9) .
C1 C10 1.513(8) .
C2 C3 1.398(8) .
C2 C7 1.491(9) .
C3 C4 1.413(8) .
C3 C18 1.518(9) .
C4 C5 1.389(8) .
C4 C8 1.523(8) .
C5 C6 1.416(8) .
C5 C26 1.493(8) .
C6 C9 1.513(9) .
C7 H7A 0.9600 .
C7 H7B 0.9600 .
C7 H7C 0.9600 .
C8 H8A 0.9600 .
C8 H8B 0.9600 .
C8 H8C 0.9600 .
C9 H9A 0.9600 .
C9 H9B 0.9600 .
C9 H9C 0.9600 .
C10 H10A 0.9700 .
C10 H10B 0.9700 .
C11 C12 1.395(8) .
C11 C16 1.399(8) .
C12 C13 1.390(8) .
C12 H12A 0.9300 .
C13 C14 1.363(7) .
C13 H13A 0.9300 .
C14 C15 1.391(8) .
C14 C17 1.504(8) .
C15 C16 1.387(8) .
C15 H15A 0.9300 .
C16 H16A 0.9300 .
C18 H18A 0.9700 .
C18 H18B 0.9700 .
C19 C24 1.375(9) .
C19 C20 1.402(8) .
C20 C21 1.370(9) .
C20 H20A 0.9300 .
C21 C22 1.393(8) .
C21 H21A 0.9300 .
C22 C23 1.394(8) .
C22 C25 1.479(9) .
C23 C24 1.384(10) .
C23 H23A 0.9300 .
C24 H24A 0.9300 .
C26 H26A 0.9700 .
C26 H26B 0.9700 .
C27 C32 1.366(10) .
C27 C28 1.365(8) .
C28 C29 1.386(9) .
C28 H28A 0.9300 .
C29 C30 1.404(9) .
C29 H29A 0.9300 .
C30 C31 1.368(8) .
C30 C33 1.493(9) .
C31 C32 1.370(10) .
C31 H31A 0.9300 .
C32 H32A 0.9300 .
C33 La1 2.978(7) 2_666

loop_
_platon_squeeze_void_nr
_platon_squeeze_void_average_x
_platon_squeeze_void_average_y
_platon_squeeze_void_average_z
_platon_squeeze_void_volume
_platon_squeeze_void_count_electrons
_platon_squeeze_void_content
1 -0.015 0.013 -0.013 881 163 ' '
